data_2019652
loop_
_publ_author_name
'Mei\&sner, Antje'
'Pribbenow, Cornelia'
'Drexler, Hans-Joachim'
'Heller, Detlef'

_publ_section_title
;
 Two precatalysts for application in asymmetric homogeneous hydrogenation
;
_journal_coeditor_code EG3166
_journal_issue 10
_journal_name_full 'Acta Crystallographica Section C'
_journal_page_first 941
_journal_page_last 944
_journal_paper_doi 10.1107/S205322961401910X
_journal_volume 70
_journal_year 2014
_chemical_formula_iupac '[Rh (C34 H36 P2) (C7 H8)] B F4'
_chemical_formula_moiety 'C41 H44 P2 Rh +, B F4 -'
_chemical_formula_sum 'C41 H44 B F4 P2 Rh'
_chemical_formula_weight 788.42
_chemical_name_systematic
'[(1<i>R</i>,1'<i>R</i>,2<i>R</i>,2'<i>R</i>)-2,2'-Bis(diphenylphosphanyl)-1,1'-dicyclopentane](\h^4^-norbornadiene)rhodium(I) tetrafluoroborate'
_space_group_crystal_system monoclinic
_space_group_IT_number 4
_space_group_name_Hall 'P 2yb'
_space_group_name_H-M_alt 'P 1 21 1'
_symmetry_space_group_name_Hall 'P 2yb'
_symmetry_space_group_name_H-M 'P 1 21 1'
_atom_sites_solution_hydrogens geom
_atom_sites_solution_primary direct
_atom_sites_solution_secondary difmap
_audit_creation_method SHELXL97
_cell_angle_alpha 90.00
_cell_angle_beta 95.17(3)
_cell_angle_gamma 90.00
_cell_formula_units_Z 4
_cell_length_a 10.002(2)
_cell_length_b 9.0293(18)
_cell_length_c 39.251(8)
_cell_measurement_reflns_used 16122
_cell_measurement_temperature 200(2)
_cell_measurement_theta_max 26.77
_cell_measurement_theta_min 2.00
_cell_volume 3530.4(12)
_computing_cell_refinement 'X-AREA (Stoe & Cie, 2005)'
_computing_data_collection 'X-AREA (Stoe & Cie, 2005)'
_computing_data_reduction 'X-RED32 (Stoe & Cie, 2005)'
_computing_molecular_graphics 'SHELXTL (Sheldrick, 2008)'
_computing_publication_material 'SHELXTL (Sheldrick, 2008)'
_computing_structure_refinement 'SHELXL97 (Sheldrick, 2008)'
_computing_structure_solution 'SHELXS97 (Sheldrick, 2008)'
_diffrn_ambient_temperature 200(2)
_diffrn_detector_area_resol_mean 6.67
_diffrn_measured_fraction_theta_full 0.999
_diffrn_measured_fraction_theta_max 0.999
_diffrn_measurement_device 'two-circle goniometer'
_diffrn_measurement_device_type 'Stoe IPDS 2'
_diffrn_measurement_method 'rotation method'
_diffrn_radiation_monochromator graphite
_diffrn_radiation_source 'fine-focus sealed tube'
_diffrn_radiation_type MoK\a
_diffrn_radiation_wavelength 0.71073
_diffrn_reflns_av_R_equivalents 0.0871
_diffrn_reflns_av_sigmaI/netI 0.1088
_diffrn_reflns_limit_h_max 11
_diffrn_reflns_limit_h_min -11
_diffrn_reflns_limit_k_max 10
_diffrn_reflns_limit_k_min -10
_diffrn_reflns_limit_l_max 45
_diffrn_reflns_limit_l_min -46
_diffrn_reflns_number 38678
_diffrn_reflns_theta_full 25.00
_diffrn_reflns_theta_max 25.00
_diffrn_reflns_theta_min 1.56
_exptl_absorpt_coefficient_mu 0.626
_exptl_absorpt_correction_T_max 0.8969
_exptl_absorpt_correction_T_min 0.4531
_exptl_absorpt_correction_type numerical
_exptl_absorpt_process_details '(X-SHAPE; Stoe & Cie, 2005)'
_exptl_crystal_colour red
_exptl_crystal_density_diffrn 1.483
_exptl_crystal_density_method 'not measured'
_exptl_crystal_description prism
_exptl_crystal_F_000 1624
_exptl_crystal_size_max 0.340
_exptl_crystal_size_mid 0.280
_exptl_crystal_size_min 0.250
_refine_diff_density_max 2.804
_refine_diff_density_min -1.092
_refine_ls_abs_structure_details 'Flack (1983), with 5782 Friedel pairs'
_refine_ls_abs_structure_Flack -0.03(3)
_refine_ls_extinction_method none
_refine_ls_goodness_of_fit_ref 0.833
_refine_ls_hydrogen_treatment constr
_refine_ls_matrix_type full
_refine_ls_number_parameters 883
_refine_ls_number_reflns 12426
_refine_ls_number_restraints 13
_refine_ls_restrained_S_all 0.833
_refine_ls_R_factor_all 0.0781
_refine_ls_R_factor_gt 0.0463
_refine_ls_shift/su_max 0.002
_refine_ls_shift/su_mean 0.000
_refine_ls_structure_factor_coef Fsqd
_refine_ls_weighting_details 'calc w = 1/[\s^2^(Fo^2^)+(0.0481P)^2^+0.0000P] where P=(Fo^2^+2Fc^2^)/3'
_refine_ls_weighting_scheme calc
_refine_ls_wR_factor_gt 0.0951
_refine_ls_wR_factor_ref 0.1026
_reflns_number_gt 7748
_reflns_number_total 12426
_reflns_threshold_expression I>2\s(I)
_cod_data_source_file eg3166sup1.cif
_cod_data_source_block RhBICPnbdBF4
_cod_depositor_comments 'Adding full bibliography for 2019652--2019653.cif.'
_cod_database_code 2019652
_cod_database_fobs_code 2019652

loop_
_symmetry_equiv_pos_as_xyz
'x, y, z'
'-x, y+1/2, -z'

loop_
_atom_site_type_symbol
_atom_site_label
_atom_site_fract_x
_atom_site_fract_y
_atom_site_fract_z
_atom_site_U_iso_or_equiv
_atom_site_adp_type
_atom_site_calc_flag
_atom_site_occupancy
Rh Rh1 0.18661(9) 0.65107(6) 0.36836(3) 0.0266(4) Uani d 1
Rh Rh2 0.30267(9) 0.01815(6) 0.13129(3) 0.0267(4) Uani d 1
P P1 0.1097(3) 0.7273(3) 0.41955(7) 0.0278(7) Uani d 1
P P2 0.0173(3) 0.7703(3) 0.33469(7) 0.0265(6) Uani d 1
P P3 0.3821(3) 0.0920(3) 0.08043(7) 0.0261(7) Uani d 1
P P4 0.4662(2) 0.1403(3) 0.16557(6) 0.0265(6) Uani d 1
C C1 0.0943(10) 0.9246(10) 0.4237(3) 0.032(3) Uani d 1
H H1 0.1867 0.9538 0.4311 0.038 Uiso calc 1
C C2 0.0158(11) 0.9947(11) 0.4516(3) 0.038(3) Uani d 1
H H2A 0.0580 0.9714 0.4742 0.046 Uiso calc 1
H H2B -0.0760 0.9587 0.4499 0.046 Uiso calc 1
C C3 0.0193(17) 1.1637(13) 0.4449(4) 0.056(4) Uani d 1
H H3A -0.0700 1.2058 0.4446 0.067 Uiso calc 1
H H3B 0.0776 1.2131 0.4625 0.067 Uiso calc 1
C C4 0.0736(12) 1.1798(11) 0.4100(3) 0.037(3) Uani d 1
H H4A 0.1671 1.2099 0.4127 0.044 Uiso calc 1
H H4B 0.0228 1.2540 0.3965 0.044 Uiso calc 1
C C5 0.0596(9) 1.0285(10) 0.3925(2) 0.029(2) Uani d 1
H H5 0.1276 1.0181 0.3762 0.035 Uiso calc 1
C C6 -0.0811(10) 1.0109(10) 0.3738(2) 0.032(2) Uani d 1
H H6 -0.1459 1.0235 0.3909 0.038 Uiso calc 1
C C7 -0.1144(13) 1.1272(11) 0.3460(3) 0.039(3) Uani d 1
H H7A -0.0395 1.1399 0.3322 0.047 Uiso calc 1
H H7B -0.1339 1.2218 0.3562 0.047 Uiso calc 1
C C8 -0.2376(12) 1.0694(11) 0.3241(3) 0.041(3) Uani d 1
H H8A -0.3182 1.1180 0.3305 0.049 Uiso calc 1
H H8B -0.2290 1.0889 0.3001 0.049 Uiso calc 1
C C9 -0.2454(11) 0.9041(12) 0.3304(3) 0.041(3) Uani d 1
H H9A -0.2469 0.8503 0.3090 0.049 Uiso calc 1
H H9B -0.3261 0.8800 0.3412 0.049 Uiso calc 1
C C10 -0.1169(10) 0.8623(10) 0.3545(3) 0.027(2) Uani d 1
H H10 -0.1465 0.7934 0.3716 0.032 Uiso calc 1
C C11 0.2231(11) 0.6788(10) 0.4565(3) 0.027(3) Uani d 1
C C12 0.3420(10) 0.7604(11) 0.4639(3) 0.037(3) Uani d 1
H H12 0.3604 0.8403 0.4501 0.044 Uiso calc 1
C C13 0.4320(11) 0.7231(12) 0.4914(3) 0.043(3) Uani d 1
H H13 0.5103 0.7779 0.4958 0.051 Uiso calc 1
C C14 0.4072(12) 0.6076(14) 0.5119(3) 0.047(3) Uani d 1
H H14 0.4675 0.5849 0.5306 0.056 Uiso calc 1
C C15 0.2924(10) 0.5232(13) 0.5050(3) 0.047(3) Uani d 1
H H15 0.2761 0.4428 0.5189 0.056 Uiso calc 1
C C16 0.2018(11) 0.5592(11) 0.4774(3) 0.037(3) Uani d 1
H H16 0.1251 0.5018 0.4729 0.044 Uiso calc 1
C C17 -0.0444(10) 0.6340(11) 0.4284(3) 0.026(3) Uani d 1
C C18 -0.1097(12) 0.6655(14) 0.4581(4) 0.039(3) Uani d 1
H H18 -0.0754 0.7379 0.4733 0.047 Uiso calc 1
C C19 -0.2262(11) 0.5875(12) 0.4646(3) 0.045(3) Uani d 1
H H19 -0.2670 0.6042 0.4846 0.054 Uiso calc 1
C C20 -0.2804(11) 0.4845(12) 0.4406(3) 0.051(3) Uani d 1
H H20 -0.3603 0.4368 0.4441 0.061 Uiso calc 1
C C21 -0.2165(10) 0.4531(11) 0.4118(3) 0.039(3) Uani d 1
H H21 -0.2502 0.3810 0.3965 0.046 Uiso calc 1
C C22 -0.1020(10) 0.5305(11) 0.4063(3) 0.033(2) Uani d 1
H H22 -0.0614 0.5112 0.3863 0.040 Uiso calc 1
C C23 0.0807(10) 0.9028(10) 0.3052(3) 0.030(2) Uani d 1
C C24 0.2079(10) 0.9672(10) 0.3130(3) 0.034(2) Uani d 1
H H24 0.2626 0.9350 0.3320 0.041 Uiso calc 1
C C25 0.2510(12) 1.0779(12) 0.2926(3) 0.045(3) Uani d 1
H H25 0.3353 1.1195 0.2980 0.054 Uiso calc 1
C C26 0.1740(14) 1.1280(14) 0.2648(4) 0.044(3) Uani d 1
H H26 0.2036 1.2063 0.2521 0.053 Uiso calc 1
C C27 0.0503(12) 1.0616(11) 0.2554(3) 0.043(3) Uani d 1
H H27 0.0001 1.0914 0.2355 0.052 Uiso calc 1
C C28 0.0021(11) 0.9522(10) 0.2754(3) 0.035(2) Uani d 1
H H28 -0.0818 0.9106 0.2694 0.042 Uiso calc 1
C C29 -0.0683(11) 0.6342(12) 0.3067(3) 0.031(3) Uani d 1
C C30 -0.1788(9) 0.5533(10) 0.3169(3) 0.031(2) Uani d 1
H H30 -0.2161 0.5786 0.3370 0.037 Uiso calc 1
C C31 -0.2317(10) 0.4368(11) 0.2973(3) 0.037(3) Uani d 1
H H31 -0.3064 0.3868 0.3039 0.044 Uiso calc 1
C C32 -0.1761(11) 0.3939(13) 0.2682(3) 0.044(3) Uani d 1
H H32 -0.2104 0.3124 0.2559 0.053 Uiso calc 1
C C33 -0.0678(11) 0.4723(11) 0.2572(3) 0.040(3) Uani d 1
H H33 -0.0310 0.4451 0.2372 0.048 Uiso calc 1
C C34 -0.0167(11) 0.5895(12) 0.2761(3) 0.038(3) Uani d 1
H H34 0.0550 0.6417 0.2685 0.045 Uiso calc 1
C C35 0.3088(10) 0.5967(12) 0.3257(3) 0.034(2) Uani d 1
H H35 0.3007 0.6473 0.3035 0.041 Uiso calc 1
C C36 0.2341(10) 0.4744(10) 0.3333(3) 0.034(2) Uani d 1
H H36 0.1661 0.4309 0.3167 0.040 Uiso calc 1
C C37 0.3215(9) 0.3803(10) 0.3586(3) 0.030(2) Uani d 1
H H37 0.2961 0.2761 0.3606 0.036 Uiso calc 1
C C38 0.3230(11) 0.4761(10) 0.3915(3) 0.039(3) Uani d 1
H H38 0.3156 0.4345 0.4143 0.047 Uiso calc 1
C C39 0.3978(10) 0.5989(11) 0.3856(3) 0.036(3) Uani d 1
H H39 0.4503 0.6535 0.4038 0.043 Uiso calc 1
C C40 0.4421(11) 0.5801(12) 0.3487(3) 0.041(3) Uani d 1
H H40 0.5179 0.6408 0.3428 0.049 Uiso calc 1
C C41 0.4603(10) 0.4114(11) 0.3474(3) 0.037(3) Uani d 1
H H41A 0.4718 0.3749 0.3247 0.044 Uiso calc 1
H H41B 0.5321 0.3757 0.3636 0.044 Uiso calc 1
C C51 0.3959(11) 0.3065(12) 0.0764(3) 0.035(2) Uani d 1
H H51 0.3047 0.3374 0.0682 0.042 Uiso calc 1
C C52 0.4810(11) 0.3575(10) 0.0479(3) 0.039(3) Uani d 1
H H52A 0.4409 0.3298 0.0254 0.047 Uiso calc 1
H H52B 0.5721 0.3199 0.0512 0.047 Uiso calc 1
C C53 0.4748(16) 0.5283(14) 0.0540(4) 0.051(4) Uani d 1
H H53A 0.5643 0.5704 0.0561 0.061 Uiso calc 1
H H53B 0.4223 0.5762 0.0351 0.061 Uiso calc 1
C C54 0.4091(12) 0.5487(11) 0.0869(3) 0.036(3) Uani d 1
H H54A 0.3145 0.5715 0.0821 0.043 Uiso calc 1
H H54B 0.4517 0.6287 0.1003 0.043 Uiso calc 1
C C55 0.4279(10) 0.3961(10) 0.1069(3) 0.031(2) Uani d 1
H H55 0.3577 0.3847 0.1225 0.037 Uiso calc 1
C C56 0.5651(10) 0.3805(11) 0.1263(3) 0.032(2) Uani d 1
H H56 0.6310 0.3938 0.1096 0.039 Uiso calc 1
C C57 0.5925(13) 0.5020(11) 0.1530(3) 0.036(3) Uani d 1
H H57A 0.5162 0.5139 0.1664 0.043 Uiso calc 1
H H57B 0.6093 0.5956 0.1420 0.043 Uiso calc 1
C C58 0.7166(12) 0.4526(12) 0.1759(3) 0.044(3) Uani d 1
H H58A 0.7076 0.4782 0.1995 0.052 Uiso calc 1
H H58B 0.7968 0.4995 0.1688 0.052 Uiso calc 1
C C59 0.7239(11) 0.2831(12) 0.1715(3) 0.041(3) Uani d 1
H H59A 0.7180 0.2341 0.1933 0.049 Uiso calc 1
H H59B 0.8080 0.2554 0.1627 0.049 Uiso calc 1
C C60 0.6037(10) 0.2374(10) 0.1458(3) 0.033(2) Uani d 1
H H60 0.6384 0.1687 0.1294 0.040 Uiso calc 1
C C61 0.2710(10) 0.0427(11) 0.0430(3) 0.029(3) Uani d 1
C C62 0.1501(10) 0.1202(10) 0.0356(3) 0.036(3) Uani d 1
H H62 0.1289 0.1979 0.0497 0.043 Uiso calc 1
C C63 0.0621(12) 0.0829(13) 0.0076(3) 0.047(3) Uani d 1
H H63 -0.0173 0.1359 0.0032 0.056 Uiso calc 1
C C64 0.0911(13) -0.0325(15) -0.0137(4) 0.051(3) Uani d 1
H H64 0.0328 -0.0553 -0.0328 0.062 Uiso calc 1
C C65 0.2068(11) -0.1133(14) -0.0064(3) 0.049(3) Uani d 1
H H65 0.2257 -0.1928 -0.0202 0.058 Uiso calc 1
C C66 0.2959(11) -0.0757(11) 0.0218(3) 0.040(3) Uani d 1
H H66 0.3736 -0.1313 0.0265 0.048 Uiso calc 1
C C67 0.5387(11) -0.0008(11) 0.0727(3) 0.029(3) Uani d 1
C C68 0.5900(9) -0.1046(10) 0.0966(3) 0.031(2) Uani d 1
H H68 0.5473 -0.1226 0.1163 0.037 Uiso calc 1
C C69 0.7098(11) -0.1833(11) 0.0904(3) 0.044(3) Uani d 1
H H69 0.7446 -0.2537 0.1061 0.053 Uiso calc 1
C C70 0.7736(11) -0.1558(11) 0.0617(3) 0.046(3) Uani d 1
H H70 0.8520 -0.2063 0.0579 0.055 Uiso calc 1
C C71 0.7205(11) -0.0528(13) 0.0383(3) 0.045(3) Uani d 1
H H71 0.7638 -0.0357 0.0187 0.053 Uiso calc 1
C C72 0.6057(12) 0.0258(12) 0.0430(3) 0.036(3) Uani d 1
H H72 0.5726 0.0953 0.0269 0.043 Uiso calc 1
C C73 0.3976(10) 0.2754(11) 0.1937(3) 0.032(2) Uani d 1
C C74 0.2725(10) 0.3388(10) 0.1840(3) 0.032(2) Uani d 1
H H74 0.2207 0.3015 0.1651 0.038 Uiso calc 1
C C75 0.2241(11) 0.4564(11) 0.2021(3) 0.038(3) Uani d 1
H H75 0.1406 0.4969 0.1951 0.046 Uiso calc 1
C C76 0.2979(14) 0.5134(13) 0.2301(4) 0.048(4) Uani d 1
H H76 0.2672 0.5952 0.2415 0.057 Uiso calc 1
C C77 0.4221(12) 0.4456(12) 0.2414(3) 0.044(3) Uani d 1
H H77 0.4720 0.4802 0.2609 0.053 Uiso calc 1
C C78 0.4681(11) 0.3291(11) 0.2234(3) 0.036(3) Uani d 1
H H78 0.5488 0.2844 0.2313 0.044 Uiso calc 1
C C79 0.5514(11) 0.0102(12) 0.1952(3) 0.033(3) Uani d 1
C C80 0.4961(11) -0.0329(11) 0.2250(3) 0.035(3) Uani d 1
H H80 0.4192 0.0149 0.2309 0.042 Uiso calc 1
C C81 0.5503(12) -0.1422(12) 0.2458(3) 0.043(3) Uani d 1
H H81 0.5118 -0.1654 0.2658 0.052 Uiso calc 1
C C82 0.6620(11) -0.2187(11) 0.2372(3) 0.043(3) Uani d 1
H H82 0.6978 -0.2949 0.2512 0.051 Uiso calc 1
C C83 0.7208(11) -0.1804(11) 0.2075(3) 0.042(3) Uani d 1
H H83 0.7971 -0.2298 0.2017 0.051 Uiso calc 1
C C84 0.6656(11) -0.0696(10) 0.1868(3) 0.036(3) Uani d 1
H H84 0.7042 -0.0464 0.1668 0.044 Uiso calc 1
C C85 0.1797(11) -0.0375(12) 0.1737(3) 0.035(3) Uani d 1
H H85 0.1880 0.0130 0.1959 0.042 Uiso calc 1
C C86 0.2537(11) -0.1596(10) 0.1664(3) 0.033(2) Uani d 1
H H86 0.3212 -0.2028 0.1832 0.040 Uiso calc 1
C C87 0.1707(10) -0.2530(11) 0.1405(3) 0.035(2) Uani d 1
H H87 0.1970 -0.3569 0.1383 0.042 Uiso calc 1
C C88 0.1655(10) -0.1565(10) 0.1081(3) 0.036(3) Uani d 1
H H88 0.1722 -0.1970 0.0851 0.043 Uiso calc 1
C C89 0.0906(10) -0.0322(13) 0.1144(3) 0.040(3) Uani d 1
H H89 0.0382 0.0233 0.0963 0.048 Uiso calc 1
C C90 0.0467(12) -0.0514(13) 0.1508(3) 0.043(3) Uani d 1
H H90 -0.0290 0.0089 0.1570 0.052 Uiso calc 1
C C91 0.0290(10) -0.2222(13) 0.1515(3) 0.045(3) Uani d 1
H H91A 0.0164 -0.2601 0.1741 0.054 Uiso calc 1
H H91B -0.0421 -0.2573 0.1350 0.054 Uiso calc 1
B B1 0.5125(13) 0.0297(16) 0.3946(4) 0.046(3) Uani d 1
F F1 0.4698(8) 0.0156(13) 0.3601(2) 0.090(3) Uani d 1
F F2 0.5735(8) -0.0958(8) 0.4075(2) 0.081(3) Uani d 1
F F3 0.4022(7) 0.0648(10) 0.4122(2) 0.077(2) Uani d 1
F F4 0.6041(8) 0.1456(9) 0.3975(3) 0.071(3) Uani d 1
B B2 0.9696(14) 0.3904(16) 0.1064(4) 0.049(3) Uani d 1
F F5 0.8890(9) 0.5118(9) 0.1004(3) 0.073(3) Uani d 1
F F6 1.0871(7) 0.4084(10) 0.0911(2) 0.080(3) Uani d 1
F F7 0.9044(9) 0.2694(9) 0.0926(3) 0.094(3) Uani d 1
F F8 1.0017(7) 0.3704(13) 0.1408(2) 0.097(3) Uani d 1

loop_
_atom_site_aniso_label
_atom_site_aniso_U_11
_atom_site_aniso_U_22
_atom_site_aniso_U_33
_atom_site_aniso_U_12
_atom_site_aniso_U_13
_atom_site_aniso_U_23
Rh1 0.0296(5) 0.0254(7) 0.0245(9) 0.0028(4) 0.0013(5) -0.0001(4)
Rh2 0.0298(5) 0.0250(7) 0.0251(9) -0.0023(4) 0.0021(5) -0.0003(4)
P1 0.0302(15) 0.0250(14) 0.0285(18) -0.0018(11) 0.0040(13) -0.0023(11)
P2 0.0285(14) 0.0256(13) 0.0249(16) 0.0018(11) 0.0003(12) 0.0005(11)
P3 0.0281(14) 0.0246(14) 0.0253(17) 0.0009(10) 0.0018(12) -0.0011(11)
P4 0.0295(13) 0.0242(13) 0.0258(16) -0.0007(12) 0.0017(11) 0.0024(13)
C1 0.028(5) 0.021(5) 0.047(7) -0.003(4) 0.005(5) 0.007(5)
C2 0.053(7) 0.038(6) 0.024(6) 0.005(5) 0.006(5) -0.002(5)
C3 0.104(12) 0.021(6) 0.044(10) 0.009(6) 0.016(9) 0.002(5)
C4 0.052(7) 0.022(6) 0.034(7) -0.005(5) -0.009(5) -0.007(5)
C5 0.039(5) 0.024(4) 0.025(5) 0.003(5) 0.005(4) 0.008(5)
C6 0.045(6) 0.023(4) 0.027(6) 0.009(5) 0.001(4) 0.002(5)
C7 0.056(7) 0.021(6) 0.038(8) -0.001(5) -0.009(6) 0.000(5)
C8 0.048(7) 0.033(5) 0.039(7) 0.011(5) -0.001(6) 0.006(5)
C9 0.039(6) 0.047(6) 0.036(7) 0.005(5) -0.002(5) 0.002(5)
C10 0.034(6) 0.020(5) 0.025(6) 0.006(4) -0.004(5) -0.004(4)
C11 0.035(6) 0.022(5) 0.025(7) 0.004(4) 0.001(5) -0.004(5)
C12 0.039(6) 0.031(5) 0.039(7) -0.006(5) 0.000(5) 0.004(5)
C13 0.036(6) 0.041(6) 0.048(8) -0.001(5) -0.012(6) 0.002(6)
C14 0.037(7) 0.061(8) 0.042(8) 0.018(6) 0.000(6) 0.007(7)
C15 0.040(6) 0.053(6) 0.049(7) 0.014(6) 0.009(5) 0.022(7)
C16 0.032(6) 0.038(6) 0.039(7) 0.001(4) 0.000(5) 0.007(5)
C17 0.029(5) 0.019(5) 0.028(7) -0.004(4) -0.006(5) 0.007(4)
C18 0.037(7) 0.040(7) 0.040(9) -0.001(5) 0.007(6) 0.005(6)
C19 0.036(6) 0.046(6) 0.056(8) 0.001(5) 0.017(6) 0.008(6)
C20 0.029(6) 0.059(8) 0.064(9) -0.015(5) 0.001(6) 0.021(6)
C21 0.030(6) 0.034(5) 0.051(8) -0.008(4) -0.004(5) 0.007(5)
C22 0.044(6) 0.035(5) 0.023(5) 0.003(5) 0.010(5) 0.003(5)
C23 0.038(6) 0.026(5) 0.026(6) 0.001(4) 0.003(5) -0.003(4)
C24 0.036(6) 0.032(5) 0.034(6) -0.004(4) 0.004(5) 0.000(4)
C25 0.053(7) 0.040(6) 0.043(8) -0.013(5) 0.015(6) -0.007(6)
C26 0.061(8) 0.037(7) 0.036(8) -0.004(6) 0.017(6) 0.008(6)
C27 0.059(7) 0.039(6) 0.032(7) 0.006(5) 0.009(6) 0.007(5)
C28 0.043(6) 0.030(5) 0.031(6) 0.001(4) 0.003(5) -0.004(5)
C29 0.029(6) 0.034(6) 0.028(7) 0.000(5) -0.006(5) 0.000(5)
C30 0.025(5) 0.032(6) 0.036(6) 0.000(4) 0.003(5) 0.004(4)
C31 0.030(6) 0.035(5) 0.045(7) -0.005(4) -0.005(5) 0.001(5)
C32 0.047(7) 0.037(5) 0.047(7) 0.002(5) -0.011(5) -0.017(5)
C33 0.043(7) 0.041(6) 0.036(7) 0.002(5) 0.003(5) -0.008(5)
C34 0.033(6) 0.047(6) 0.032(7) 0.002(5) 0.000(5) 0.000(5)
C35 0.036(6) 0.042(6) 0.025(6) 0.007(5) -0.001(5) -0.004(5)
C36 0.032(6) 0.029(5) 0.039(7) 0.010(4) -0.001(5) -0.009(4)
C37 0.018(5) 0.029(5) 0.043(7) 0.001(4) 0.007(5) 0.000(5)
C38 0.046(7) 0.037(6) 0.035(7) 0.019(5) 0.005(5) 0.004(5)
C39 0.036(6) 0.033(5) 0.037(7) -0.002(5) -0.008(5) 0.005(5)
C40 0.029(6) 0.045(6) 0.048(8) -0.001(5) 0.008(5) 0.005(5)
C41 0.026(5) 0.040(6) 0.044(7) 0.007(5) -0.001(5) 0.001(5)
C51 0.033(5) 0.055(6) 0.018(5) 0.000(5) 0.004(4) 0.024(5)
C52 0.054(6) 0.036(6) 0.028(6) -0.003(5) 0.007(5) 0.003(5)
C53 0.082(10) 0.037(8) 0.034(9) -0.005(6) 0.011(8) -0.007(6)
C54 0.047(7) 0.019(5) 0.043(8) 0.003(5) 0.013(6) -0.014(5)
C55 0.038(5) 0.025(5) 0.029(6) 0.002(4) 0.004(4) 0.000(4)
C56 0.035(6) 0.031(5) 0.030(6) -0.009(5) 0.003(5) 0.003(5)
C57 0.055(7) 0.019(5) 0.033(7) -0.008(5) -0.005(6) -0.008(5)
C58 0.051(7) 0.040(6) 0.038(7) -0.007(5) -0.004(6) -0.005(5)
C59 0.041(6) 0.038(6) 0.041(7) -0.014(5) -0.006(5) -0.001(5)
C60 0.030(5) 0.028(5) 0.039(7) 0.001(4) -0.006(5) -0.013(5)
C61 0.028(5) 0.029(6) 0.031(7) 0.003(4) 0.005(5) 0.004(5)
C62 0.036(6) 0.024(5) 0.046(7) 0.003(4) -0.005(5) -0.007(4)
C63 0.035(6) 0.048(7) 0.056(9) -0.001(5) -0.006(6) 0.003(6)
C64 0.050(8) 0.062(8) 0.041(8) -0.019(7) 0.002(6) -0.003(7)
C65 0.039(6) 0.064(7) 0.043(8) -0.010(6) 0.003(6) -0.032(6)
C66 0.033(6) 0.032(6) 0.053(8) 0.000(4) -0.002(5) -0.004(5)
C67 0.030(6) 0.023(5) 0.033(7) 0.003(4) 0.003(5) -0.005(5)
C68 0.028(5) 0.018(4) 0.045(7) 0.006(4) -0.009(5) -0.004(5)
C69 0.044(7) 0.035(6) 0.052(8) 0.015(5) -0.003(6) -0.007(5)
C70 0.031(6) 0.046(7) 0.061(9) 0.011(5) 0.006(6) -0.008(6)
C71 0.036(6) 0.056(7) 0.045(8) -0.002(5) 0.015(6) -0.007(6)
C72 0.045(7) 0.030(6) 0.032(8) 0.004(5) 0.002(6) 0.004(5)
C73 0.034(6) 0.033(5) 0.028(6) -0.004(4) 0.003(5) 0.000(5)
C74 0.038(6) 0.032(5) 0.026(6) 0.000(4) 0.004(5) -0.002(4)
C75 0.037(6) 0.038(5) 0.041(7) 0.005(5) 0.009(5) 0.005(5)
C76 0.062(8) 0.036(6) 0.047(9) 0.005(6) 0.019(7) 0.002(6)
C77 0.055(7) 0.047(6) 0.031(7) -0.009(6) 0.004(6) -0.004(5)
C78 0.033(6) 0.043(6) 0.033(7) -0.006(4) 0.005(5) -0.002(5)
C79 0.028(5) 0.034(6) 0.038(8) 0.004(5) -0.003(5) 0.000(5)
C80 0.040(6) 0.027(5) 0.038(7) -0.002(4) 0.004(5) 0.009(5)
C81 0.055(7) 0.048(6) 0.026(6) -0.007(5) -0.005(5) 0.009(5)
C82 0.047(7) 0.033(5) 0.045(7) 0.002(5) -0.010(6) 0.004(5)
C83 0.042(6) 0.036(6) 0.048(8) 0.006(5) -0.004(6) 0.000(5)
C84 0.042(6) 0.031(5) 0.036(6) -0.001(5) 0.003(5) 0.001(5)
C85 0.042(7) 0.036(6) 0.027(7) -0.009(5) 0.006(5) -0.005(5)
C86 0.045(6) 0.033(5) 0.022(6) -0.005(5) 0.004(5) 0.009(4)
C87 0.038(6) 0.031(5) 0.035(7) 0.001(4) 0.006(5) -0.001(5)
C88 0.036(6) 0.033(6) 0.038(7) -0.013(4) -0.006(5) 0.001(5)
C89 0.023(5) 0.046(6) 0.049(8) -0.005(5) -0.006(5) 0.003(6)
C90 0.039(7) 0.045(6) 0.045(8) 0.002(5) 0.002(6) 0.003(6)
C91 0.027(6) 0.049(6) 0.063(9) -0.012(5) 0.015(5) 0.004(6)
B1 0.042(7) 0.043(7) 0.051(9) -0.009(7) -0.005(6) -0.007(7)
F1 0.061(5) 0.159(9) 0.049(5) 0.003(6) -0.006(4) -0.021(6)
F2 0.085(6) 0.043(4) 0.110(7) -0.004(4) -0.013(5) 0.021(5)
F3 0.045(4) 0.121(7) 0.066(6) 0.002(4) 0.011(4) 0.010(5)
F4 0.067(6) 0.054(5) 0.091(8) -0.021(5) -0.003(5) 0.011(4)
B2 0.049(8) 0.049(8) 0.049(9) 0.007(7) -0.006(7) -0.008(7)
F5 0.069(6) 0.068(6) 0.079(8) 0.034(5) -0.005(5) -0.012(5)
F6 0.045(4) 0.126(7) 0.072(6) 0.003(5) 0.020(4) -0.012(5)
F7 0.089(6) 0.053(5) 0.134(9) -0.006(5) -0.015(6) -0.013(5)
F8 0.040(4) 0.200(11) 0.050(5) 0.018(6) -0.005(4) 0.034(6)

loop_
_atom_type_symbol
_atom_type_description
_atom_type_scat_dispersion_real
_atom_type_scat_dispersion_imag
_atom_type_scat_source
C C 0.0033 0.0016 'International Tables Vol C Tables 4.2.6.8 and 6.1.1.4'
H H 0.0000 0.0000 'International Tables Vol C Tables 4.2.6.8 and 6.1.1.4'
B B 0.0013 0.0007 'International Tables Vol C Tables 4.2.6.8 and 6.1.1.4'
F F 0.0171 0.0103 'International Tables Vol C Tables 4.2.6.8 and 6.1.1.4'
P P 0.1023 0.0942 'International Tables Vol C Tables 4.2.6.8 and 6.1.1.4'
Rh Rh -1.1178 0.9187 'International Tables Vol C Tables 4.2.6.8 and 6.1.1.4'

loop_
_geom_angle_atom_site_label_1
_geom_angle_atom_site_label_2
_geom_angle_atom_site_label_3
_geom_angle
C36 Rh1 C39 77.4(4)
C36 Rh1 C35 36.6(4)
C39 Rh1 C35 66.9(4)
C36 Rh1 C38 65.1(4)
C39 Rh1 C38 35.9(4)
C35 Rh1 C38 77.9(4)
C36 Rh1 P2 99.7(3)
C39 Rh1 P2 154.5(3)
C35 Rh1 P2 95.5(3)
C38 Rh1 P2 162.1(3)
C36 Rh1 P1 150.4(3)
C39 Rh1 P1 100.4(3)
C35 Rh1 P1 165.7(3)
C38 Rh1 P1 95.5(3)
P2 Rh1 P1 94.25(10)
C86 Rh2 C89 77.1(4)
C86 Rh2 C85 36.2(4)
C89 Rh2 C85 66.2(4)
C86 Rh2 C88 65.0(4)
C89 Rh2 C88 36.3(4)
C85 Rh2 C88 77.5(4)
C86 Rh2 P4 99.8(3)
C89 Rh2 P4 152.3(3)
C85 Rh2 P4 94.8(3)
C88 Rh2 P4 162.8(3)
C86 Rh2 P3 149.8(3)
C89 Rh2 P3 101.2(3)
C85 Rh2 P3 166.3(3)
C88 Rh2 P3 95.6(3)
P4 Rh2 P3 94.88(10)
C1 P1 C11 102.7(5)
C1 P1 C17 111.1(5)
C11 P1 C17 102.4(5)
C1 P1 Rh1 114.3(4)
C11 P1 Rh1 112.9(4)
C17 P1 Rh1 112.4(4)
C29 P2 C10 104.1(5)
C29 P2 C23 103.4(5)
C10 P2 C23 106.6(4)
C29 P2 Rh1 108.2(4)
C10 P2 Rh1 120.0(3)
C23 P2 Rh1 113.0(3)
C61 P3 C67 103.0(5)
C61 P3 C51 102.7(5)
C67 P3 C51 112.0(5)
C61 P3 Rh2 113.3(4)
C67 P3 Rh2 112.2(4)
C51 P3 Rh2 112.9(3)
C79 P4 C73 103.1(5)
C79 P4 C60 104.6(5)
C73 P4 C60 105.7(4)
C79 P4 Rh2 109.4(4)
C73 P4 Rh2 112.8(3)
C60 P4 Rh2 119.7(3)
C2 C1 C5 102.8(7)
C2 C1 P1 121.7(7)
C5 C1 P1 122.7(8)
C2 C1 H1 102.0
C5 C1 H1 102.0
P1 C1 H1 102.0
C1 C2 C3 105.3(9)
C1 C2 H2A 110.7
C3 C2 H2A 110.7
C1 C2 H2B 110.7
C3 C2 H2B 110.7
H2A C2 H2B 108.8
C4 C3 C2 105.2(10)
C4 C3 H3A 110.7
C2 C3 H3A 110.7
C4 C3 H3B 110.7
C2 C3 H3B 110.7
H3A C3 H3B 108.8
C3 C4 C5 107.1(9)
C3 C4 H4A 110.3
C5 C4 H4A 110.3
C3 C4 H4B 110.3
C5 C4 H4B 110.3
H4A C4 H4B 108.6
C4 C5 C6 110.5(8)
C4 C5 C1 100.3(8)
C6 C5 C1 116.3(8)
C4 C5 H5 109.8
C6 C5 H5 109.8
C1 C5 H5 109.8
C7 C6 C5 113.6(8)
C7 C6 C10 102.6(8)
C5 C6 C10 118.6(8)
C7 C6 H6 107.1
C5 C6 H6 107.1
C10 C6 H6 107.1
C6 C7 C8 106.2(8)
C6 C7 H7A 110.5
C8 C7 H7A 110.5
C6 C7 H7B 110.5
C8 C7 H7B 110.5
H7A C7 H7B 108.7
C9 C8 C7 107.2(9)
C9 C8 H8A 110.3
C7 C8 H8A 110.3
C9 C8 H8B 110.3
C7 C8 H8B 110.3
H8A C8 H8B 108.5
C8 C9 C10 106.4(9)
C8 C9 H9A 110.4
C10 C9 H9A 110.4
C8 C9 H9B 110.4
C10 C9 H9B 110.4
H9A C9 H9B 108.6
C6 C10 C9 103.0(7)
C6 C10 P2 117.0(7)
C9 C10 P2 116.7(7)
C6 C10 H10 106.4
C9 C10 H10 106.4
P2 C10 H10 106.4
C16 C11 C12 117.4(10)
C16 C11 P1 123.0(8)
C12 C11 P1 119.6(8)
C13 C12 C11 120.7(10)
C13 C12 H12 119.7
C11 C12 H12 119.7
C14 C13 C12 120.7(11)
C14 C13 H13 119.6
C12 C13 H13 119.6
C13 C14 C15 120.1(12)
C13 C14 H14 119.9
C15 C14 H14 119.9
C14 C15 C16 119.6(11)
C14 C15 H15 120.2
C16 C15 H15 120.2
C11 C16 C15 121.4(11)
C11 C16 H16 119.3
C15 C16 H16 119.3
C22 C17 C18 117.5(10)
C22 C17 P1 120.8(9)
C18 C17 P1 121.7(9)
C19 C18 C17 120.0(12)
C19 C18 H18 120.0
C17 C18 H18 120.0
C20 C19 C18 119.3(12)
C20 C19 H19 120.4
C18 C19 H19 120.4
C21 C20 C19 120.7(10)
C21 C20 H20 119.7
C19 C20 H20 119.7
C20 C21 C22 118.7(10)
C20 C21 H21 120.6
C22 C21 H21 120.6
C17 C22 C21 123.8(10)
C17 C22 H22 118.1
C21 C22 H22 118.1
C24 C23 C28 118.3(9)
C24 C23 P2 119.5(8)
C28 C23 P2 122.1(8)
C25 C24 C23 119.8(10)
C25 C24 H24 120.1
C23 C24 H24 120.1
C26 C25 C24 121.8(11)
C26 C25 H25 119.1
C24 C25 H25 119.1
C25 C26 C27 119.7(11)
C25 C26 H26 120.1
C27 C26 H26 120.1
C28 C27 C26 120.4(11)
C28 C27 H27 119.8
C26 C27 H27 119.8
C27 C28 C23 119.9(10)
C27 C28 H28 120.1
C23 C28 H28 120.1
C34 C29 C30 116.8(10)
C34 C29 P2 121.5(9)
C30 C29 P2 121.1(9)
C31 C30 C29 120.3(10)
C31 C30 H30 119.9
C29 C30 H30 119.9
C32 C31 C30 121.1(10)
C32 C31 H31 119.4
C30 C31 H31 119.4
C31 C32 C33 120.0(10)
C31 C32 H32 120.0
C33 C32 H32 120.0
C34 C33 C32 119.2(11)
C34 C33 H33 120.4
C32 C33 H33 120.4
C33 C34 C29 122.6(11)
C33 C34 H34 118.7
C29 C34 H34 118.7
C36 C35 C40 104.5(9)
C36 C35 Rh1 70.6(6)
C40 C35 Rh1 94.9(7)
C36 C35 H35 124.1
C40 C35 H35 124.1
Rh1 C35 H35 124.1
C35 C36 C37 107.3(9)
C35 C36 Rh1 72.9(6)
C37 C36 Rh1 98.1(7)
C35 C36 H36 122.2
C37 C36 H36 122.2
Rh1 C36 H36 122.2
C41 C37 C36 101.2(8)
C41 C37 C38 101.3(8)
C36 C37 C38 101.2(7)
C41 C37 H37 116.8
C36 C37 H37 116.8
C38 C37 H37 116.8
C39 C38 C37 106.1(9)
C39 C38 Rh1 71.4(6)
C37 C38 Rh1 95.6(6)
C39 C38 H38 123.4
C37 C38 H38 123.4
Rh1 C38 H38 123.4
C38 C39 C40 105.8(9)
C38 C39 Rh1 72.7(6)
C40 C39 Rh1 94.7(6)
C38 C39 H39 123.4
C40 C39 H39 123.4
Rh1 C39 H39 123.4
C41 C40 C35 100.1(9)
C41 C40 C39 100.5(9)
C35 C40 C39 103.3(8)
C41 C40 H40 116.8
C35 C40 H40 116.8
C39 C40 H40 116.8
C37 C41 C40 93.4(8)
C37 C41 H41A 113.0
C40 C41 H41A 113.0
C37 C41 H41B 113.0
C40 C41 H41B 113.0
H41A C41 H41B 110.4
C55 C51 C52 109.6(9)
C55 C51 P3 119.8(7)
C52 C51 P3 113.9(7)
C55 C51 H51 103.8
C52 C51 H51 103.8
P3 C51 H51 103.8
C51 C52 C53 98.8(9)
C51 C52 H52A 112.0
C53 C52 H52A 112.0
C51 C52 H52B 112.0
C53 C52 H52B 112.0
H52A C52 H52B 109.7
C54 C53 C52 106.1(10)
C54 C53 H53A 110.5
C52 C53 H53A 110.5
C54 C53 H53B 110.5
C52 C53 H53B 110.5
H53A C53 H53B 108.7
C53 C54 C55 105.9(9)
C53 C54 H54A 110.5
C55 C54 H54A 110.5
C53 C54 H54B 110.5
C55 C54 H54B 110.5
H54A C54 H54B 108.7
C51 C55 C56 119.0(9)
C51 C55 C54 93.9(8)
C56 C55 C54 113.1(9)
C51 C55 H55 109.9
C56 C55 H55 109.9
C54 C55 H55 109.9
C55 C56 C57 112.2(9)
C55 C56 C60 120.4(8)
C57 C56 C60 104.1(9)
C55 C56 H56 106.4
C57 C56 H56 106.4
C60 C56 H56 106.4
C56 C57 C58 106.2(9)
C56 C57 H57A 110.5
C58 C57 H57A 110.5
C56 C57 H57B 110.5
C58 C57 H57B 110.5
H57A C57 H57B 108.7
C57 C58 C59 105.5(9)
C57 C58 H58A 110.6
C59 C58 H58A 110.6
C57 C58 H58B 110.6
C59 C58 H58B 110.6
H58A C58 H58B 108.8
C58 C59 C60 107.1(9)
C58 C59 H59A 110.3
C60 C59 H59A 110.3
C58 C59 H59B 110.3
C60 C59 H59B 110.3
H59A C59 H59B 108.6
C56 C60 C59 104.2(8)
C56 C60 P4 116.3(7)
C59 C60 P4 114.3(8)
C56 C60 H60 107.2
C59 C60 H60 107.2
P4 C60 H60 107.2
C66 C61 C62 117.2(10)
C66 C61 P3 122.8(8)
C62 C61 P3 119.8(8)
C63 C62 C61 121.1(10)
C63 C62 H62 119.5
C61 C62 H62 119.5
C64 C63 C62 120.6(11)
C64 C63 H63 119.7
C62 C63 H63 119.7
C65 C64 C63 119.5(12)
C65 C64 H64 120.3
C63 C64 H64 120.3
C64 C65 C66 120.0(11)
C64 C65 H65 120.0
C66 C65 H65 120.0
C61 C66 C65 121.6(10)
C61 C66 H66 119.2
C65 C66 H66 119.2
C68 C67 C72 119.7(10)
C68 C67 P3 117.9(9)
C72 C67 P3 122.3(9)
C67 C68 C69 118.9(11)
C67 C68 H68 120.5
C69 C68 H68 120.5
C70 C69 C68 120.6(10)
C70 C69 H69 119.7
C68 C69 H69 119.7
C69 C70 C71 119.4(10)
C69 C70 H70 120.3
C71 C70 H70 120.3
C72 C71 C70 122.4(11)
C72 C71 H71 118.8
C70 C71 H71 118.8
C71 C72 C67 119.0(11)
C71 C72 H72 120.5
C67 C72 H72 120.5
C78 C73 C74 117.2(9)
C78 C73 P4 123.4(8)
C74 C73 P4 119.1(8)
C75 C74 C73 121.2(10)
C75 C74 H74 119.4
C73 C74 H74 119.4
C76 C75 C74 120.8(11)
C76 C75 H75 119.6
C74 C75 H75 119.6
C75 C76 C77 118.8(11)
C75 C76 H76 120.6
C77 C76 H76 120.6
C78 C77 C76 119.8(11)
C78 C77 H77 120.1
C76 C77 H77 120.1
C77 C78 C73 122.0(11)
C77 C78 H78 119.0
C73 C78 H78 119.0
C80 C79 C84 116.3(10)
C80 C79 P4 121.4(8)
C84 C79 P4 121.6(10)
C81 C80 C79 122.6(11)
C81 C80 H80 118.7
C79 C80 H80 118.7
C80 C81 C82 120.4(11)
C80 C81 H81 119.8
C82 C81 H81 119.8
C81 C82 C83 119.3(10)
C81 C82 H82 120.4
C83 C82 H82 120.4
C84 C83 C82 119.8(10)
C84 C83 H83 120.1
C82 C83 H83 120.1
C83 C84 C79 121.6(11)
C83 C84 H84 119.2
C79 C84 H84 119.2
C86 C85 C90 105.5(9)
C86 C85 Rh2 71.3(6)
C90 C85 Rh2 95.2(7)
C86 C85 H85 123.7
C90 C85 H85 123.7
Rh2 C85 H85 123.7
C85 C86 C87 108.3(9)
C85 C86 Rh2 72.5(6)
C87 C86 Rh2 97.2(6)
C85 C86 H86 122.2
C87 C86 H86 122.2
Rh2 C86 H86 122.2
C86 C87 C88 102.5(8)
C86 C87 C91 100.0(9)
C88 C87 C91 99.6(9)
C86 C87 H87 117.2
C88 C87 H87 117.2
C91 C87 H87 117.2
C89 C88 C87 106.8(10)
C89 C88 Rh2 71.1(6)
C87 C88 Rh2 95.1(6)
C89 C88 H88 123.3
C87 C88 H88 123.3
Rh2 C88 H88 123.3
C88 C89 C90 106.2(10)
C88 C89 Rh2 72.6(6)
C90 C89 Rh2 95.2(7)
C88 C89 H89 123.2
C90 C89 H89 123.2
Rh2 C89 H89 123.2
C85 C90 C89 103.1(9)
C85 C90 C91 99.5(9)
C89 C90 C91 99.8(10)
C85 C90 H90 117.2
C89 C90 H90 117.2
C91 C90 H90 117.2
C87 C91 C90 93.7(8)
C87 C91 H91A 113.0
C90 C91 H91A 113.0
C87 C91 H91B 113.0
C90 C91 H91B 113.0
H91A C91 H91B 110.4
F2 B1 F1 112.0(12)
F2 B1 F4 109.0(10)
F1 B1 F4 107.0(12)
F2 B1 F3 110.7(11)
F1 B1 F3 108.5(10)
F4 B1 F3 109.5(11)
F7 B2 F5 108.7(11)
F7 B2 F8 110.3(13)
F5 B2 F8 111.0(12)
F7 B2 F6 108.6(11)
F5 B2 F6 110.1(12)
F8 B2 F6 108.2(11)

loop_
_geom_bond_atom_site_label_1
_geom_bond_atom_site_label_2
_geom_bond_distance
Rh1 C36 2.187(9)
Rh1 C39 2.210(10)
Rh1 C35 2.216(11)
Rh1 C38 2.226(10)
Rh1 P2 2.317(3)
Rh1 P1 2.319(3)
Rh2 C86 2.199(9)
Rh2 C89 2.212(10)
Rh2 C85 2.214(11)
Rh2 C88 2.230(10)
Rh2 P4 2.304(3)
Rh2 P3 2.312(3)
P1 C1 1.797(10)
P1 C11 1.813(12)
P1 C17 1.818(10)
P2 C29 1.813(12)
P2 C10 1.813(10)
P2 C23 1.819(10)
P3 C61 1.817(12)
P3 C67 1.824(11)
P3 C51 1.950(11)
P4 C79 1.811(12)
P4 C73 1.820(10)
P4 C60 1.859(11)
C1 C2 1.540(14)
C1 C5 1.558(13)
C1 H1 0.9800
C2 C3 1.549(15)
C2 H2A 0.9700
C2 H2B 0.9700
C3 C4 1.525(19)
C3 H3A 0.9700
C3 H3B 0.9700
C4 C5 1.531(13)
C4 H4A 0.9700
C4 H4B 0.9700
C5 C6 1.536(13)
C5 H5 0.9800
C6 C7 1.529(15)
C6 C10 1.567(13)
C6 H6 0.9800
C7 C8 1.529(16)
C7 H7A 0.9700
C7 H7B 0.9700
C8 C9 1.517(16)
C8 H8A 0.9700
C8 H8B 0.9700
C9 C10 1.572(14)
C9 H9A 0.9700
C9 H9B 0.9700
C10 H10 0.9800
C11 C16 1.384(14)
C11 C12 1.407(14)
C12 C13 1.384(15)
C12 H12 0.9300
C13 C14 1.353(16)
C13 H13 0.9300
C14 C15 1.384(16)
C14 H14 0.9300
C15 C16 1.387(15)
C15 H15 0.9300
C16 H16 0.9300
C17 C22 1.366(15)
C17 C18 1.416(17)
C18 C19 1.404(16)
C18 H18 0.9300
C19 C20 1.398(17)
C19 H19 0.9300
C20 C21 1.374(16)
C20 H20 0.9300
C21 C22 1.376(14)
C21 H21 0.9300
C22 H22 0.9300
C23 C24 1.407(14)
C23 C28 1.420(14)
C24 C25 1.374(14)
C24 H24 0.9300
C25 C26 1.355(18)
C25 H25 0.9300
C26 C27 1.394(17)
C26 H26 0.9300
C27 C28 1.375(14)
C27 H27 0.9300
C28 H28 0.9300
C29 C34 1.407(16)
C29 C30 1.413(15)
C30 C31 1.381(14)
C30 H30 0.9300
C31 C32 1.368(16)
C31 H31 0.9300
C32 C33 1.395(16)
C32 H32 0.9300
C33 C34 1.365(14)
C33 H33 0.9300
C34 H34 0.9300
C35 C36 1.381(14)
C35 C40 1.550(15)
C35 H35 0.9800
C36 C37 1.522(14)
C36 H36 0.9800
C37 C41 1.519(13)
C37 C38 1.551(14)
C37 H37 0.9800
C38 C39 1.369(14)
C38 H38 0.9800
C39 C40 1.561(16)
C39 H39 0.9800
C40 C41 1.536(15)
C40 H40 0.9800
C41 H41A 0.9700
C41 H41B 0.9700
C51 C55 1.456(15)
C51 C52 1.534(13)
C51 H51 0.9800
C52 C53 1.562(15)
C52 H52A 0.9700
C52 H52B 0.9700
C53 C54 1.512(18)
C53 H53A 0.9700
C53 H53B 0.9700
C54 C55 1.587(14)
C54 H54A 0.9700
C54 H54B 0.9700
C55 C56 1.516(14)
C55 H55 0.9800
C56 C57 1.523(14)
C56 C60 1.532(14)
C56 H56 0.9800
C57 C58 1.532(16)
C57 H57A 0.9700
C57 H57B 0.9700
C58 C59 1.543(15)
C58 H58A 0.9700
C58 H58B 0.9700
C59 C60 1.553(14)
C59 H59A 0.9700
C59 H59B 0.9700
C60 H60 0.9800
C61 C66 1.389(14)
C61 C62 1.404(14)
C62 C63 1.384(15)
C62 H62 0.9300
C63 C64 1.383(18)
C63 H63 0.9300
C64 C65 1.376(17)
C64 H64 0.9300
C65 C66 1.399(15)
C65 H65 0.9300
C66 H66 0.9300
C67 C68 1.390(15)
C67 C72 1.417(17)
C68 C69 1.433(14)
C68 H68 0.9300
C69 C70 1.369(16)
C69 H69 0.9300
C70 C71 1.378(16)
C70 H70 0.9300
C71 C72 1.376(16)
C71 H71 0.9300
C72 H72 0.9300
C73 C78 1.396(14)
C73 C74 1.397(14)
C74 C75 1.390(14)
C74 H74 0.9300
C75 C76 1.368(18)
C75 H75 0.9300
C76 C77 1.419(17)
C76 H76 0.9300
C77 C78 1.368(14)
C77 H77 0.9300
C78 H78 0.9300
C79 C80 1.393(17)
C79 C84 1.414(15)
C80 C81 1.360(14)
C80 H80 0.9300
C81 C82 1.380(15)
C81 H81 0.9300
C82 C83 1.398(15)
C82 H82 0.9300
C83 C84 1.372(14)
C83 H83 0.9300
C84 H84 0.9300
C85 C86 1.372(14)
C85 C90 1.541(16)
C85 H85 0.9800
C86 C87 1.511(14)
C86 H86 0.9800
C87 C88 1.541(14)
C87 C91 1.544(14)
C87 H87 0.9800
C88 C89 1.384(14)
C88 H88 0.9800
C89 C90 1.545(16)
C89 H89 0.9800
C90 C91 1.553(16)
C90 H90 0.9800
C91 H91A 0.9700
C91 H91B 0.9700
B1 F2 1.363(16)
B1 F1 1.388(16)
B1 F4 1.388(15)
B1 F3 1.391(15)
B2 F7 1.360(16)
B2 F5 1.369(15)
B2 F8 1.370(16)
B2 F6 1.377(16)

loop_
_geom_torsion_atom_site_label_1
_geom_torsion_atom_site_label_2
_geom_torsion_atom_site_label_3
_geom_torsion_atom_site_label_4
_geom_torsion
C11 P1 C1 C2 -71.5(9)
C17 P1 C1 C2 37.4(10)
Rh1 P1 C1 C2 165.9(8)
C11 P1 C1 C5 153.7(8)
C17 P1 C1 C5 -97.5(9)
Rh1 P1 C1 C5 31.0(9)
C5 C1 C2 C3 -34.2(12)
P1 C1 C2 C3 -176.5(9)
C1 C2 C3 C4 11.0(14)
C2 C3 C4 C5 17.1(14)
C3 C4 C5 C6 85.6(11)
C3 C4 C5 C1 -37.7(12)
C2 C1 C5 C4 43.6(10)
P1 C1 C5 C4 -174.5(7)
C2 C1 C5 C6 -75.4(10)
P1 C1 C5 C6 66.4(11)
C4 C5 C6 C7 60.2(11)
C1 C5 C6 C7 173.5(9)
C4 C5 C6 C10 -179.2(9)
C1 C5 C6 C10 -65.8(12)
C5 C6 C7 C8 164.9(9)
C10 C6 C7 C8 35.6(11)
C6 C7 C8 C9 -19.7(13)
C7 C8 C9 C10 -4.3(12)
C7 C6 C10 C9 -37.3(10)
C5 C6 C10 C9 -163.4(8)
C7 C6 C10 P2 92.1(9)
C5 C6 C10 P2 -34.0(11)
C8 C9 C10 C6 25.9(11)
C8 C9 C10 P2 -103.8(9)
C29 P2 C10 C6 -166.1(7)
C23 P2 C10 C6 -57.2(8)
Rh1 P2 C10 C6 72.8(8)
C29 P2 C10 C9 -43.5(9)
C23 P2 C10 C9 65.4(8)
Rh1 P2 C10 C9 -164.6(6)
C1 P1 C11 C16 135.2(9)
C17 P1 C11 C16 19.8(10)
Rh1 P1 C11 C16 -101.3(9)
C1 P1 C11 C12 -48.0(9)
C17 P1 C11 C12 -163.3(9)
Rh1 P1 C11 C12 75.6(9)
C16 C11 C12 C13 -1.2(16)
P1 C11 C12 C13 -178.2(9)
C11 C12 C13 C14 -0.2(18)
C12 C13 C14 C15 1.4(19)
C13 C14 C15 C16 -1.1(18)
C12 C11 C16 C15 1.5(16)
P1 C11 C16 C15 178.4(9)
C14 C15 C16 C11 -0.4(17)
C1 P1 C17 C22 130.2(9)
C11 P1 C17 C22 -120.8(9)
Rh1 P1 C17 C22 0.7(10)
C1 P1 C17 C18 -49.6(11)
C11 P1 C17 C18 59.4(10)
Rh1 P1 C17 C18 -179.1(8)
C22 C17 C18 C19 2.4(17)
P1 C17 C18 C19 -177.9(9)
C17 C18 C19 C20 -3.3(18)
C18 C19 C20 C21 3.7(17)
C19 C20 C21 C22 -3.2(16)
C18 C17 C22 C21 -1.9(16)
P1 C17 C22 C21 178.3(8)
C20 C21 C22 C17 2.4(16)
C29 P2 C23 C24 -142.0(8)
C10 P2 C23 C24 108.6(8)
Rh1 P2 C23 C24 -25.3(9)
C29 P2 C23 C28 42.6(9)
C10 P2 C23 C28 -66.8(9)
Rh1 P2 C23 C28 159.3(7)
C28 C23 C24 C25 1.9(14)
P2 C23 C24 C25 -173.7(8)
C23 C24 C25 C26 0.2(17)
C24 C25 C26 C27 -3.2(19)
C25 C26 C27 C28 4.3(18)
C26 C27 C28 C23 -2.2(16)
C24 C23 C28 C27 -0.8(14)
P2 C23 C28 C27 174.6(8)
C10 P2 C29 C34 149.5(9)
C23 P2 C29 C34 38.3(10)
Rh1 P2 C29 C34 -81.8(10)
C10 P2 C29 C30 -39.7(10)
C23 P2 C29 C30 -150.9(9)
Rh1 P2 C29 C30 89.0(9)
C34 C29 C30 C31 -0.3(15)
P2 C29 C30 C31 -171.5(8)
C29 C30 C31 C32 2.3(16)
C30 C31 C32 C33 -2.9(17)
C31 C32 C33 C34 1.5(17)
C32 C33 C34 C29 0.5(17)
C30 C29 C34 C33 -1.1(16)
P2 C29 C34 C33 170.0(8)
C40 C35 C36 C37 -3.3(11)
Rh1 C35 C36 C37 -93.3(7)
C40 C35 C36 Rh1 90.1(7)
C35 C36 C37 C41 -32.0(10)
Rh1 C36 C37 C41 -106.5(7)
C35 C36 C37 C38 72.1(9)
Rh1 C36 C37 C38 -2.4(7)
C41 C37 C38 C39 34.1(10)
C36 C37 C38 C39 -69.9(10)
C41 C37 C38 Rh1 106.4(7)
C36 C37 C38 Rh1 2.4(7)
C37 C38 C39 C40 0.5(10)
Rh1 C38 C39 C40 -90.1(7)
C37 C38 C39 Rh1 90.6(7)
C36 C35 C40 C41 36.9(11)
Rh1 C35 C40 C41 108.1(8)
C36 C35 C40 C39 -66.5(10)
Rh1 C35 C40 C39 4.7(8)
C38 C39 C40 C41 -34.5(10)
Rh1 C39 C40 C41 -107.8(7)
C38 C39 C40 C35 68.6(10)
Rh1 C39 C40 C35 -4.7(8)
C36 C37 C41 C40 51.7(10)
C38 C37 C41 C40 -52.2(10)
C35 C40 C41 C37 -53.5(10)
C39 C40 C41 C37 52.2(10)
C55 C51 C52 C53 -39.7(12)
P3 C51 C52 C53 -177.0(8)
C51 C52 C53 C54 8.4(13)
C52 C53 C54 C55 21.2(13)
C52 C51 C55 C56 -68.3(12)
P3 C51 C55 C56 66.1(11)
C52 C51 C55 C54 50.8(10)
P3 C51 C55 C54 -174.7(7)
C53 C54 C55 C51 -42.4(11)
C53 C54 C55 C56 81.5(12)
C51 C55 C56 C57 168.6(9)
C54 C55 C56 C57 59.8(12)
C51 C55 C56 C60 -68.4(13)
C54 C55 C56 C60 -177.2(9)
C55 C56 C57 C58 167.0(9)
C60 C56 C57 C58 35.3(12)
C56 C57 C58 C59 -21.9(13)
C57 C58 C59 C60 0.4(13)
C55 C56 C60 C59 -161.1(9)
C57 C56 C60 C59 -34.3(11)
C55 C56 C60 P4 -34.2(12)
C57 C56 C60 P4 92.6(9)
C58 C59 C60 C56 20.9(11)
C58 C59 C60 P4 -107.1(9)
C79 P4 C60 C56 -165.0(8)
C73 P4 C60 C56 -56.6(8)
Rh2 P4 C60 C56 72.0(8)
C79 P4 C60 C59 -43.5(8)
C73 P4 C60 C59 65.0(8)
Rh2 P4 C60 C59 -166.4(6)
C67 P3 C61 C66 18.4(11)
C51 P3 C61 C66 134.9(10)
Rh2 P3 C61 C66 -103.0(9)
C67 P3 C61 C62 -165.5(9)
C51 P3 C61 C62 -49.0(10)
Rh2 P3 C61 C62 73.1(9)
C66 C61 C62 C63 -2.2(16)
P3 C61 C62 C63 -178.5(9)
C61 C62 C63 C64 0.3(18)
C62 C63 C64 C65 1.8(19)
C63 C64 C65 C66 -1.8(19)
C62 C61 C66 C65 2.2(17)
P3 C61 C66 C65 178.4(9)
C64 C65 C66 C61 -0.2(18)
C61 P3 C67 C68 -120.5(9)
C51 P3 C67 C68 129.8(8)
Rh2 P3 C67 C68 1.7(9)
C61 P3 C67 C72 57.3(10)
C51 P3 C67 C72 -52.4(11)
Rh2 P3 C67 C72 179.4(8)
C72 C67 C68 C69 -0.4(15)
P3 C67 C68 C69 177.4(8)
C67 C68 C69 C70 0.7(16)
C68 C69 C70 C71 -0.9(17)
C69 C70 C71 C72 0.8(18)
C70 C71 C72 C67 -0.5(18)
C68 C67 C72 C71 0.3(17)
P3 C67 C72 C71 -177.4(9)
C79 P4 C73 C78 41.5(10)
C60 P4 C73 C78 -68.0(9)
Rh2 P4 C73 C78 159.4(7)
C79 P4 C73 C74 -144.0(8)
C60 P4 C73 C74 106.5(8)
Rh2 P4 C73 C74 -26.1(9)
C78 C73 C74 C75 3.7(14)
P4 C73 C74 C75 -171.1(8)
C73 C74 C75 C76 -0.1(16)
C74 C75 C76 C77 -3.0(17)
C75 C76 C77 C78 2.5(17)
C76 C77 C78 C73 1.2(16)
C74 C73 C78 C77 -4.3(15)
P4 C73 C78 C77 170.4(8)
C73 P4 C79 C80 39.7(10)
C60 P4 C79 C80 150.0(9)
Rh2 P4 C79 C80 -80.6(10)
C73 P4 C79 C84 -150.3(9)
C60 P4 C79 C84 -39.9(10)
Rh2 P4 C79 C84 89.4(9)
C84 C79 C80 C81 2.1(17)
P4 C79 C80 C81 172.6(9)
C79 C80 C81 C82 -2.0(17)
C80 C81 C82 C83 1.5(16)
C81 C82 C83 C84 -1.2(16)
C82 C83 C84 C79 1.4(17)
C80 C79 C84 C83 -1.8(16)
P4 C79 C84 C83 -172.3(8)
C90 C85 C86 C87 -1.7(11)
Rh2 C85 C86 C87 -92.0(7)
C90 C85 C86 Rh2 90.3(8)
C85 C86 C87 C88 69.2(10)
Rh2 C86 C87 C88 -4.6(8)
C85 C86 C87 C91 -33.0(10)
Rh2 C86 C87 C91 -106.9(7)
C86 C87 C88 C89 -67.2(10)
C91 C87 C88 C89 35.4(10)
C86 C87 C88 Rh2 4.6(8)
C91 C87 C88 Rh2 107.2(7)
C87 C88 C89 C90 -0.8(11)
Rh2 C88 C89 C90 -90.4(7)
C87 C88 C89 Rh2 89.7(7)
C86 C85 C90 C89 -67.0(11)
Rh2 C85 C90 C89 5.0(9)
C86 C85 C90 C91 35.5(11)
Rh2 C85 C90 C91 107.5(8)
C88 C89 C90 C85 68.3(10)
Rh2 C89 C90 C85 -5.0(9)
C88 C89 C90 C91 -33.9(10)
Rh2 C89 C90 C91 -107.3(7)
C86 C87 C91 C90 51.5(10)
C88 C87 C91 C90 -53.1(10)
C85 C90 C91 C87 -52.5(10)
C89 C90 C91 C87 52.7(10)
